data_7020884
loop_
_publ_author_name
'Mitra, Joyee'
'Sarkar, Sabyasachi'

_publ_section_title
;
 Modelling the reduced xanthine oxidase in active sulfo and inactive
 desulfo forms.
;
_journal_issue 9
_journal_name_full 'Dalton transactions (Cambridge, England : 2003)'
_journal_page_first 3050
_journal_page_last 3058
_journal_paper_doi 10.1039/c2dt32309e
_journal_volume 42
_journal_year 2013
_chemical_formula_moiety 'C16 H36 N, C14 H9 Mo N4 O S3'
_chemical_formula_sum 'C30 H45 Mo N5 O S3'
_chemical_formula_weight 683.83
_chemical_name_systematic
;
?
;
_space_group_IT_number 29
_symmetry_cell_setting orthorhombic
_symmetry_space_group_name_Hall 'P 2c -2ac'
_symmetry_space_group_name_H-M 'P c a 21'
_atom_sites_solution_hydrogens geom
_atom_sites_solution_primary direct
_atom_sites_solution_secondary difmap
_audit_creation_method SHELXL-97
_cell_angle_alpha 90.000(5)
_cell_angle_beta 90.000(5)
_cell_angle_gamma 90.000(5)
_cell_formula_units_Z 4
_cell_length_a 21.844(5)
_cell_length_b 9.699(5)
_cell_length_c 16.066(5)
_cell_measurement_temperature 293(2)
_cell_volume 3404(2)
_computing_cell_refinement 'SAINT 6.45 ( Bruker, 2003)'
_computing_data_collection 'SMART 5.628 (Bruker, 2003)'
_computing_data_reduction 'SAINT 6.45 ( Bruker, 2003)'
_computing_molecular_graphics 'Diamond 3.1e, Ortep'
_computing_structure_refinement 'SHELXL-97 (Sheldrick, 1997)'
_computing_structure_solution SIR-97
_diffrn_ambient_temperature 293(2)
_diffrn_measured_fraction_theta_full 0.992
_diffrn_measured_fraction_theta_max 0.992
_diffrn_measurement_device_type 'CCD Area Detector'
_diffrn_measurement_method /w-scans
_diffrn_radiation_monochromator graphite
_diffrn_radiation_source 'fine-focus sealed tube'
_diffrn_radiation_type MoK\a
_diffrn_radiation_wavelength 0.71069
_diffrn_reflns_av_R_equivalents 0.0746
_diffrn_reflns_av_sigmaI/netI 0.0735
_diffrn_reflns_limit_h_max 18
_diffrn_reflns_limit_h_min -28
_diffrn_reflns_limit_k_max 12
_diffrn_reflns_limit_k_min -12
_diffrn_reflns_limit_l_max 21
_diffrn_reflns_limit_l_min -21
_diffrn_reflns_number 21170
_diffrn_reflns_theta_full 28.35
_diffrn_reflns_theta_max 28.35
_diffrn_reflns_theta_min 2.10
_exptl_absorpt_coefficient_mu 0.599
_exptl_absorpt_correction_T_max 0.988
_exptl_absorpt_correction_T_min 0.965
_exptl_absorpt_correction_type empirical
_exptl_absorpt_process_details 'SADABS (Bruker, 2002)'
_exptl_crystal_colour blue
_exptl_crystal_density_diffrn 1.334
_exptl_crystal_density_method 'not measured'
_exptl_crystal_description 'rectangular block'
_exptl_crystal_F_000 1432
_exptl_crystal_size_max 0.06
_exptl_crystal_size_mid 0.06
_exptl_crystal_size_min 0.02
_refine_diff_density_max 1.803
_refine_diff_density_min -1.563
_refine_diff_density_rms 0.198
_refine_ls_abs_structure_details 'Flack H D (1983), Acta Cryst. A39, 876-881'
_refine_ls_abs_structure_Flack -0.06(7)
_refine_ls_extinction_method none
_refine_ls_goodness_of_fit_ref 1.091
_refine_ls_hydrogen_treatment constr
_refine_ls_matrix_type full
_refine_ls_number_parameters 361
_refine_ls_number_reflns 7845
_refine_ls_number_restraints 1
_refine_ls_restrained_S_all 1.091
_refine_ls_R_factor_all 0.0797
_refine_ls_R_factor_gt 0.0556
_refine_ls_shift/su_max 0.001
_refine_ls_shift/su_mean 0.000
_refine_ls_structure_factor_coef Fsqd
_refine_ls_weighting_details 'calc w=1/[\s^2^(Fo^2^)+(0.1341P)^2^+4.0552P] where P=(Fo^2^+2Fc^2^)/3'
_refine_ls_weighting_scheme calc
_refine_ls_wR_factor_gt 0.1452
_refine_ls_wR_factor_ref 0.2120
_reflns_number_gt 6551
_reflns_number_total 7845
_reflns_threshold_expression >2sigma(I)
_cod_data_source_file c2dt32309e.txt
_cod_data_source_block 7mayc
_cod_depositor_comments
;
The following automatic conversions were performed:

'_symmetry_cell_setting' value 'Orthorhombic' changed to
'orthorhombic' according to
/home/saulius/struct/CIF-dictionaries/cif_core.dic dictionary named
'cif_core.dic' version 2.4.2 from
2011-04-26.

'_exptl_absorpt_correction_type' value 'Empirical'
changed to 'empirical' according to
/home/saulius/struct/CIF-dictionaries/cif_core.dic dictionary named
'cif_core.dic' version 2.4.2 from 2011-04-26.

Automatic conversion script
Id: cif_fix_values 1891 2012-01-12 08:04:46Z andrius 
;
_cod_original_sg_symbol_H-M Pca21
_cod_database_code 7020884

loop_
_symmetry_equiv_pos_as_xyz
'x, y, z'
'-x, -y, z+1/2'
'-x+1/2, y, z+1/2'
'x+1/2, -y, z'

loop_
_atom_site_label
_atom_site_type_symbol
_atom_site_fract_x
_atom_site_fract_y
_atom_site_fract_z
_atom_site_U_iso_or_equiv
_atom_site_adp_type
_atom_site_occupancy
_atom_site_symmetry_multiplicity
_atom_site_calc_flag
_atom_site_refinement_flags
Mo1 Mo 0.91516(2) 0.01847(5) 0.33730(5) 0.02204(16) Uani 1 1 d .
S1 S 0.82203(8) -0.03824(18) 0.41602(12) 0.0289(4) Uani 1 1 d .
H1 H 0.8242 -0.1562 0.4383 0.043 Uiso 1 1 calc R
S2 S 0.86030(7) 0.21870(17) 0.29188(12) 0.0288(3) Uani 1 1 d .
S3 S 1.00600(6) 0.14725(15) 0.30134(11) 0.0233(3) Uani 1 1 d .
O1 O 0.9138(2) -0.0923(5) 0.2568(3) 0.0290(11) Uani 1 1 d .
N1 N 0.9428(2) 0.1023(6) 0.4667(3) 0.0248(11) Uani 1 1 d .
N2 N 0.9592(3) -0.1465(5) 0.4093(4) 0.0274(12) Uani 1 1 d .
N3 N 0.8795(4) 0.5564(8) 0.1843(5) 0.0477(18) Uani 1 1 d .
N4 N 1.0596(3) 0.4723(6) 0.2032(5) 0.0370(15) Uani 1 1 d .
N5 N 0.7249(2) -0.1783(6) 0.1785(4) 0.0270(12) Uani 1 1 d .
C1 C 0.9168(3) 0.3282(8) 0.2520(5) 0.0291(15) Uani 1 1 d .
C2 C 0.9780(3) 0.3006(7) 0.2557(4) 0.0267(13) Uani 1 1 d .
C3 C 0.8966(4) 0.4563(7) 0.2150(5) 0.0343(16) Uani 1 1 d .
C4 C 1.0216(3) 0.3971(7) 0.2268(4) 0.0292(14) Uani 1 1 d .
C5 C 0.9360(3) 0.2339(7) 0.4895(4) 0.0277(13) Uani 1 1 d .
H5 H 0.9169 0.2937 0.4525 0.033 Uiso 1 1 calc R
C6 C 0.9554(3) 0.2853(8) 0.5635(4) 0.0307(15) Uani 1 1 d .
H6 H 0.9502 0.3781 0.5761 0.037 Uiso 1 1 calc R
C7 C 0.9828(3) 0.1971(9) 0.6200(5) 0.0351(17) Uani 1 1 d .
H7 H 0.9966 0.2290 0.6713 0.042 Uiso 1 1 calc R
C8 C 0.9893(3) 0.0590(8) 0.5976(4) 0.0271(13) Uani 1 1 d .
H8 H 1.0069 -0.0030 0.6346 0.033 Uiso 1 1 calc R
C9 C 0.9698(3) 0.0142(7) 0.5212(5) 0.0269(14) Uani 1 1 d .
C10 C 0.9768(3) -0.1273(7) 0.4911(4) 0.0257(13) Uani 1 1 d .
C11 C 1.0021(3) -0.2317(8) 0.5384(5) 0.0330(16) Uani 1 1 d .
H11 H 1.0146 -0.2137 0.5926 0.040 Uiso 1 1 calc R
C12 C 1.0090(4) -0.3626(8) 0.5057(6) 0.0414(18) Uani 1 1 d .
H12 H 1.0261 -0.4335 0.5371 0.050 Uiso 1 1 calc R
C13 C 0.9893(4) -0.3853(8) 0.4229(6) 0.0406(17) Uani 1 1 d .
H13 H 0.9929 -0.4720 0.3987 0.049 Uiso 1 1 calc R
C14 C 0.9646(3) -0.2759(7) 0.3784(5) 0.0300(14) Uani 1 1 d .
H14 H 0.9510 -0.2923 0.3244 0.036 Uiso 1 1 calc R
C15 C 0.7893(3) -0.1337(7) 0.1508(5) 0.0312(15) Uani 1 1 d .
H15A H 0.8063 -0.0737 0.1932 0.037 Uiso 1 1 calc R
H15B H 0.8151 -0.2150 0.1478 0.037 Uiso 1 1 calc R
C16 C 0.7924(3) -0.0600(8) 0.0683(5) 0.0322(15) Uani 1 1 d .
H16A H 0.7693 0.0252 0.0718 0.039 Uiso 1 1 calc R
H16B H 0.7738 -0.1171 0.0258 0.039 Uiso 1 1 calc R
C17 C 0.8578(4) -0.0278(9) 0.0439(6) 0.0413(19) Uani 1 1 d .
H17A H 0.8759 0.0317 0.0857 0.050 Uiso 1 1 calc R
H17B H 0.8812 -0.1128 0.0425 0.050 Uiso 1 1 calc R
C18 C 0.8621(4) 0.0408(11) -0.0388(6) 0.050(2) Uani 1 1 d .
H18A H 0.9042 0.0598 -0.0513 0.076 Uiso 1 1 calc R
H18B H 0.8394 0.1256 -0.0376 0.076 Uiso 1 1 calc R
H18C H 0.8454 -0.0188 -0.0807 0.076 Uiso 1 1 calc R
C19 C 0.6821(3) -0.0528(8) 0.1812(5) 0.0299(14) Uani 1 1 d .
H19A H 0.6759 -0.0198 0.1249 0.036 Uiso 1 1 calc R
H19B H 0.6427 -0.0820 0.2027 0.036 Uiso 1 1 calc R
C20 C 0.7054(3) 0.0664(7) 0.2343(5) 0.0334(15) Uani 1 1 d .
H20A H 0.7156 0.0334 0.2896 0.040 Uiso 1 1 calc R
H20B H 0.7422 0.1048 0.2096 0.040 Uiso 1 1 calc R
C21 C 0.6562(3) 0.1772(8) 0.2401(6) 0.0373(17) Uani 1 1 d .
H21A H 0.6204 0.1391 0.2672 0.045 Uiso 1 1 calc R
H21B H 0.6445 0.2052 0.1844 0.045 Uiso 1 1 calc R
C22 C 0.6783(4) 0.3046(8) 0.2890(7) 0.049(2) Uani 1 1 d .
H22A H 0.6462 0.3721 0.2907 0.073 Uiso 1 1 calc R
H22B H 0.7136 0.3432 0.2621 0.073 Uiso 1 1 calc R
H22C H 0.6888 0.2778 0.3447 0.073 Uiso 1 1 calc R
C23 C 0.7331(3) -0.2431(7) 0.2635(5) 0.0308(14) Uani 1 1 d .
H23A H 0.7523 -0.1757 0.2997 0.037 Uiso 1 1 calc R
H23B H 0.7613 -0.3200 0.2580 0.037 Uiso 1 1 calc R
C24 C 0.6752(3) -0.2949(8) 0.3056(5) 0.0329(15) Uani 1 1 d .
H24A H 0.6462 -0.2197 0.3111 0.040 Uiso 1 1 calc R
H24B H 0.6564 -0.3661 0.2717 0.040 Uiso 1 1 calc R
C25 C 0.6901(3) -0.3528(8) 0.3912(5) 0.0360(16) Uani 1 1 d .
H25A H 0.7108 -0.2829 0.4240 0.043 Uiso 1 1 calc R
H25B H 0.7176 -0.4307 0.3853 0.043 Uiso 1 1 calc R
C26 C 0.6315(4) -0.3991(10) 0.4366(6) 0.046(2) Uani 1 1 d .
H26A H 0.6420 -0.4358 0.4902 0.070 Uiso 1 1 calc R
H26B H 0.6112 -0.4689 0.4044 0.070 Uiso 1 1 calc R
H26C H 0.6046 -0.3216 0.4435 0.070 Uiso 1 1 calc R
C27 C 0.6960(3) -0.2795(7) 0.1176(5) 0.0294(14) Uani 1 1 d .
H27A H 0.6550 -0.3006 0.1370 0.035 Uiso 1 1 calc R
H27B H 0.6921 -0.2342 0.0641 0.035 Uiso 1 1 calc R
C28 C 0.7301(3) -0.4142(7) 0.1049(5) 0.0343(15) Uani 1 1 d .
H28A H 0.7350 -0.4604 0.1581 0.041 Uiso 1 1 calc R
H28B H 0.7705 -0.3953 0.0828 0.041 Uiso 1 1 calc R
C29 C 0.6957(4) -0.5082(8) 0.0453(6) 0.042(2) Uani 1 1 d .
H29A H 0.6903 -0.4611 -0.0075 0.051 Uiso 1 1 calc R
H29B H 0.6553 -0.5273 0.0678 0.051 Uiso 1 1 calc R
C30 C 0.7291(4) -0.6445(9) 0.0302(7) 0.051(2) Uani 1 1 d .
H30A H 0.7059 -0.7001 -0.0078 0.077 Uiso 1 1 calc R
H30B H 0.7337 -0.6927 0.0821 0.077 Uiso 1 1 calc R
H30C H 0.7688 -0.6262 0.0070 0.077 Uiso 1 1 calc R

loop_
_atom_site_aniso_label
_atom_site_aniso_U_11
_atom_site_aniso_U_22
_atom_site_aniso_U_33
_atom_site_aniso_U_23
_atom_site_aniso_U_13
_atom_site_aniso_U_12
Mo1 0.0199(2) 0.0262(3) 0.0200(3) -0.0006(3) -0.0012(2) -0.00193(16)
S1 0.0219(7) 0.0378(9) 0.0270(9) -0.0001(7) 0.0018(6) -0.0079(6)
S2 0.0211(7) 0.0331(8) 0.0322(9) -0.0004(7) -0.0033(6) 0.0003(6)
S3 0.0206(6) 0.0231(7) 0.0263(7) 0.0033(6) -0.0028(6) 0.0006(5)
O1 0.030(2) 0.028(3) 0.029(3) 0.001(2) -0.0017(18) -0.0025(17)
N1 0.020(2) 0.033(3) 0.022(3) 0.002(2) -0.0035(19) -0.004(2)
N2 0.030(3) 0.025(3) 0.027(3) 0.002(2) 0.005(2) 0.004(2)
N3 0.049(4) 0.034(4) 0.060(5) 0.008(3) -0.016(4) 0.006(3)
N4 0.030(3) 0.037(3) 0.044(4) 0.022(3) -0.004(3) -0.004(2)
N5 0.024(3) 0.025(3) 0.032(3) 0.000(2) -0.008(2) 0.000(2)
C1 0.030(3) 0.034(4) 0.024(3) -0.003(3) 0.002(2) 0.000(2)
C2 0.029(3) 0.025(3) 0.026(3) -0.004(3) -0.005(3) 0.005(2)
C3 0.032(4) 0.029(4) 0.041(4) 0.004(3) -0.003(3) 0.004(3)
C4 0.027(3) 0.029(3) 0.031(4) 0.004(3) -0.003(3) 0.007(2)
C5 0.028(3) 0.031(3) 0.024(3) -0.003(3) 0.003(3) 0.004(3)
C6 0.029(3) 0.034(4) 0.030(4) -0.009(3) -0.003(3) -0.001(3)
C7 0.027(3) 0.048(4) 0.030(4) -0.016(3) 0.003(3) -0.001(3)
C8 0.026(3) 0.042(4) 0.014(3) 0.001(3) -0.006(2) -0.001(3)
C9 0.015(3) 0.032(3) 0.033(4) 0.001(3) 0.003(3) -0.002(2)
C10 0.025(3) 0.037(4) 0.015(3) 0.003(3) -0.008(2) -0.005(2)
C11 0.038(4) 0.034(4) 0.027(4) 0.011(3) -0.005(3) -0.005(3)
C12 0.043(4) 0.037(4) 0.044(5) 0.010(4) 0.001(3) 0.003(3)
C13 0.049(4) 0.032(4) 0.041(4) -0.001(3) 0.001(4) 0.002(3)
C14 0.029(3) 0.028(3) 0.032(4) -0.005(3) -0.010(3) -0.002(2)
C15 0.028(3) 0.029(3) 0.036(4) 0.000(3) 0.002(3) -0.004(2)
C16 0.019(3) 0.041(4) 0.037(4) 0.002(3) -0.007(3) -0.002(3)
C17 0.028(4) 0.052(5) 0.044(5) 0.001(4) -0.011(3) -0.009(3)
C18 0.033(4) 0.077(7) 0.041(5) 0.007(5) 0.005(4) -0.014(4)
C19 0.022(3) 0.031(3) 0.037(4) 0.000(3) -0.005(3) 0.001(3)
C20 0.031(4) 0.030(3) 0.039(4) 0.000(3) -0.002(3) 0.006(3)
C21 0.034(4) 0.030(4) 0.048(5) -0.003(3) 0.001(3) 0.006(3)
C22 0.058(5) 0.028(4) 0.061(6) -0.005(4) -0.004(5) 0.010(3)
C23 0.032(3) 0.024(3) 0.036(4) 0.002(3) -0.003(3) 0.005(2)
C24 0.030(3) 0.032(3) 0.037(4) 0.002(3) -0.005(3) -0.001(3)
C25 0.032(4) 0.034(4) 0.042(5) 0.006(3) 0.000(3) -0.004(3)
C26 0.039(4) 0.055(5) 0.045(5) 0.008(4) 0.001(3) -0.004(4)
C27 0.026(3) 0.032(3) 0.030(4) 0.001(3) -0.005(3) -0.006(2)
C28 0.037(4) 0.030(3) 0.036(4) -0.004(3) -0.004(3) -0.005(3)
C29 0.037(4) 0.042(4) 0.049(5) -0.020(4) -0.002(4) -0.013(3)
C30 0.053(5) 0.041(4) 0.059(6) -0.021(4) 0.012(4) -0.010(4)

loop_
_atom_type_symbol
_atom_type_description
_atom_type_scat_dispersion_real
_atom_type_scat_dispersion_imag
_atom_type_scat_source
C C 0.0033 0.0016 'International Tables Vol C Tables 4.2.6.8 and 6.1.1.4'
H H 0.0000 0.0000 'International Tables Vol C Tables 4.2.6.8 and 6.1.1.4'
N N 0.0061 0.0033 'International Tables Vol C Tables 4.2.6.8 and 6.1.1.4'
O O 0.0106 0.0060 'International Tables Vol C Tables 4.2.6.8 and 6.1.1.4'
S S 0.1246 0.1234 'International Tables Vol C Tables 4.2.6.8 and 6.1.1.4'
Mo Mo -1.6832 0.6857 'International Tables Vol C Tables 4.2.6.8 and 6.1.1.4'

loop_
_geom_angle_atom_site_label_1
_geom_angle_atom_site_label_2
_geom_angle_atom_site_label_3
_geom_angle
O1 Mo1 N2 87.0(2)
O1 Mo1 N1 157.0(2)
N2 Mo1 N1 70.6(2)
O1 Mo1 S2 105.96(18)
N2 Mo1 S2 165.94(16)
N1 Mo1 S2 96.86(15)
O1 Mo1 S3 99.26(17)
N2 Mo1 S3 98.21(15)
N1 Mo1 S3 79.57(14)
S2 Mo1 S3 85.35(6)
O1 Mo1 S1 103.78(16)
N2 Mo1 S1 85.91(15)
N1 Mo1 S1 80.33(14)
S2 Mo1 S1 85.65(6)
S3 Mo1 S1 156.79(7)
C1 S2 Mo1 104.5(2)
C2 S3 Mo1 104.5(2)
C5 N1 C9 118.2(6)
C5 N1 Mo1 123.6(4)
C9 N1 Mo1 118.1(5)
C14 N2 C10 116.7(6)
C14 N2 Mo1 121.3(5)
C10 N2 Mo1 121.7(4)
C23 N5 C27 111.1(5)
C23 N5 C19 112.0(5)
C27 N5 C19 106.1(5)
C23 N5 C15 105.6(5)
C27 N5 C15 112.0(5)
C19 N5 C15 110.0(5)
C2 C1 C3 119.0(7)
C2 C1 S2 123.8(6)
C3 C1 S2 117.1(5)
C1 C2 C4 121.0(6)
C1 C2 S3 121.5(6)
C4 C2 S3 117.4(5)
N3 C3 C1 178.2(9)
N4 C4 C2 177.0(7)
N1 C5 C6 123.8(7)
C5 C6 C7 118.9(7)
C6 C7 C8 117.9(7)
C9 C8 C7 120.3(7)
N1 C9 C8 120.9(6)
N1 C9 C10 115.0(6)
C8 C9 C10 124.2(7)
C11 C10 N2 122.4(6)
C11 C10 C9 123.2(6)
N2 C10 C9 114.3(6)
C10 C11 C12 120.6(7)
C11 C12 C13 117.8(7)
C14 C13 C12 118.9(7)
N2 C14 C13 123.5(7)
C16 C15 N5 115.4(6)
C15 C16 C17 111.6(6)
C18 C17 C16 112.5(7)
C20 C19 N5 114.5(5)
C21 C20 C19 109.5(6)
C20 C21 C22 112.1(7)
N5 C23 C24 116.1(6)
C25 C24 C23 110.2(6)
C24 C25 C26 111.0(6)
C28 C27 N5 116.0(5)
C27 C28 C29 111.0(6)
C28 C29 C30 112.4(8)

loop_
_geom_bond_atom_site_label_1
_geom_bond_atom_site_label_2
_geom_bond_distance
Mo1 O1 1.681(5)
Mo1 N2 2.196(6)
Mo1 N1 2.313(6)
Mo1 S2 2.3959(19)
Mo1 S3 2.4149(16)
Mo1 S1 2.4578(18)
S2 C1 1.750(7)
S3 C2 1.767(7)
N1 C5 1.336(9)
N1 C9 1.358(9)
N2 C14 1.355(8)
N2 C10 1.381(9)
N3 C3 1.152(10)
N4 C4 1.168(10)
N5 C23 1.514(9)
N5 C27 1.523(9)
N5 C19 1.535(9)
N5 C15 1.537(9)
C1 C2 1.363(9)
C1 C3 1.447(10)
C2 C4 1.414(10)
C5 C6 1.357(10)
C6 C7 1.383(11)
C7 C8 1.395(11)
C8 C9 1.369(10)
C9 C10 1.464(9)
C10 C11 1.381(9)
C11 C12 1.382(11)
C12 C13 1.415(13)
C13 C14 1.389(11)
C15 C16 1.507(11)
C16 C17 1.515(10)
C17 C18 1.488(13)
C19 C20 1.524(10)
C20 C21 1.523(10)
C21 C22 1.542(12)
C23 C24 1.521(10)
C24 C25 1.520(11)
C25 C26 1.541(11)
C27 C28 1.518(10)
C28 C29 1.522(10)
C29 C30 1.530(12)
